data_4085719
loop_
_publ_author_name
'Fleckhaus, Andr\'e'
'Mousa, Abdelrazek H.'
'Lawal, Nasir Sallau'
'Kazemifar, Nitsa Kiriakidou'
'Wendt, Ola F.'

_publ_section_title
;
 Aromatic PCN Palladium Pincer Complexes. Probing the Hemilability through
 Reactions with Nucleophiles
;
_journal_issue 9
_journal_name_full Organometallics
_journal_page_first 1627
_journal_paper_doi 10.1021/om501231k
_journal_volume 34
_journal_year 2015
_chemical_formula_moiety 'C20 H35 I N P Pd'
_chemical_formula_sum 'C20 H35 I N P Pd'
_chemical_formula_weight 553.76
_chemical_name_systematic
;
 ?
;
_space_group_crystal_system orthorhombic
_space_group_IT_number 33
_space_group_name_Hall 'P 2c -2n'
_space_group_name_H-M_alt 'P n a 21'
_symmetry_space_group_name_Hall 'P 2c -2n'
_symmetry_space_group_name_H-M 'P n a 21'
_atom_sites_solution_hydrogens geom
_audit_creation_date 2014-08-21
_audit_creation_method
;
Olex2 1.2
(compiled 2014.07.22 svn.r2960 for OlexSys, GUI svn.r4862)
;
_cell_angle_alpha 90
_cell_angle_beta 90
_cell_angle_gamma 90
_cell_formula_units_Z 8
_cell_length_a 18.4969(10)
_cell_length_b 7.9228(6)
_cell_length_c 30.917(3)
_cell_measurement_reflns_used 3914
_cell_measurement_temperature 293
_cell_measurement_theta_max 28.9799
_cell_measurement_theta_min 2.5612
_cell_volume 4530.8(6)
_computing_cell_refinement
;
CrysAlisPro, Agilent Technologies,
Version 1.171.35.19 (release 27-10-2011 CrysAlis171 .NET)
(compiled Oct 27 2011,15:02:11)
;
_computing_data_collection
;
CrysAlisPro, Agilent Technologies,
Version 1.171.35.19 (release 27-10-2011 CrysAlis171 .NET)
(compiled Oct 27 2011,15:02:11)
;
_computing_data_reduction
;
CrysAlisPro, Agilent Technologies,
Version 1.171.35.19 (release 27-10-2011 CrysAlis171 .NET)
(compiled Oct 27 2011,15:02:11)
;
_computing_publication_material 'Olex2 (Dolomanov et al., 2009)'
_computing_structure_refinement 'ShelXL (Sheldrick, 2008)'
_computing_structure_solution 'ShelXS (Sheldrick, 2008)'
_diffrn_ambient_temperature 293
_diffrn_detector_area_resol_mean 16.1829
_diffrn_measured_fraction_theta_full 0.999
_diffrn_measured_fraction_theta_max 0.912
_diffrn_measurement_device_type 'Xcalibur, Sapphire3'
_diffrn_measurement_method '\w scans'
_diffrn_radiation_monochromator graphite
_diffrn_radiation_source 'Enhance (Mo) X-ray Source'
_diffrn_radiation_type MoK\a
_diffrn_radiation_wavelength 0.71073
_diffrn_reflns_av_R_equivalents 0.0514
_diffrn_reflns_av_unetI/netI 0.0480
_diffrn_reflns_laue_measured_fraction_full 0.999
_diffrn_reflns_laue_measured_fraction_max 0.912
_diffrn_reflns_limit_h_max 25
_diffrn_reflns_limit_h_min -24
_diffrn_reflns_limit_k_max 10
_diffrn_reflns_limit_k_min -10
_diffrn_reflns_limit_l_max 41
_diffrn_reflns_limit_l_min -41
_diffrn_reflns_number 39146
_diffrn_reflns_point_group_measured_fraction_full 0.999
_diffrn_reflns_point_group_measured_fraction_max 0.912
_diffrn_reflns_theta_full 25.242
_diffrn_reflns_theta_max 29.044
_diffrn_reflns_theta_min 2.566
_exptl_absorpt_coefficient_mu 2.255
_exptl_absorpt_correction_T_max 1.00000
_exptl_absorpt_correction_T_min 0.41584
_exptl_absorpt_correction_type multi-scan
_exptl_absorpt_process_details
;
CrysAlisPro, Agilent Technologies,
Version 1.171.35.19 (release 27-10-2011 CrysAlis171 .NET)
(compiled Oct 27 2011,15:02:11)
Empirical absorption correction using spherical harmonics,
 implemented in SCALE3 ABSPACK scaling algorithm.
;
_exptl_crystal_colour brown
_exptl_crystal_colour_primary brown
_exptl_crystal_density_diffrn 1.624
_exptl_crystal_description needle
_exptl_crystal_F_000 2208
_exptl_crystal_size_max 0.25
_exptl_crystal_size_mid 0.04
_exptl_crystal_size_min 0.03
_refine_diff_density_max 1.097
_refine_diff_density_min -0.818
_refine_diff_density_rms 0.215
_refine_ls_abs_structure_details
;
 Classical Flack method preferred over Parsons because s.u. lower.
;
_refine_ls_abs_structure_Flack 0.11(9)
_refine_ls_extinction_coef 0.00171(17)
_refine_ls_extinction_expression Fc^*^=kFc[1+0.001xFc^2^\l^3^/sin(2\q)]^-1/4^
_refine_ls_extinction_method SHELXL
_refine_ls_goodness_of_fit_ref 1.160
_refine_ls_hydrogen_treatment constr
_refine_ls_matrix_type full
_refine_ls_number_parameters 435
_refine_ls_number_reflns 10641
_refine_ls_number_restraints 1
_refine_ls_restrained_S_all 1.160
_refine_ls_R_factor_all 0.0720
_refine_ls_R_factor_gt 0.0579
_refine_ls_shift/su_max 0.000
_refine_ls_shift/su_mean 0.000
_refine_ls_structure_factor_coef Fsqd
_refine_ls_weighting_details
;
 w=1/[\s^2^(Fo^2^)+(0.0673P)^2^+5.0819P]
 where P=(Fo^2^+2Fc^2^)/3
;
_refine_ls_weighting_scheme calc
_refine_ls_wR_factor_gt 0.1349
_refine_ls_wR_factor_ref 0.1463
_reflns_Friedel_coverage 0.966
_reflns_friedel_fraction_full 1.000
_reflns_friedel_fraction_max 0.913
_reflns_number_gt 8998
_reflns_number_total 10641
_reflns_threshold_expression 'I > 2\s(I)'
_cod_data_source_file om501231k_si_002.cif
_cod_data_source_block compound8
_cod_depositor_comments 'Adding full bibliography for 4085715--4085720.cif.'
_cod_original_cell_volume 4530.9(6)
_cod_database_code 4085719
_shelxl_version_number 2013-2
_shelx_space_group_comment
;
The symmetry employed for this shelxl refinement is uniquely defined
by the following loop, which should always be used as a source of
symmetry information in preference to the above space-group names.
They are only intended as comments.
;
_olex2_refinement_description
;
1. Fixed Uiso
 At 1.2 times of:
  All C(H) groups, All C(H,H) groups
 At 1.5 times of:
  All C(H,H,H) groups
2.a Secondary CH2 refined with riding coordinates:
 C7(H7A,H7B), C8(H8A,H8B), C17(H17A,H17B), C19(H19A,H19B), C27(H27A,H27B),
 C28(H28A,H28B), C37(H37A,H37B), C39(H39A,H39B)
2.b Me refined with riding coordinates:
 C11(H11A,H11B,H11C), C12(H12A,H12B,H12C), C13(H13A,H13B,H13C), C14(H14A,H14B,
 H14C), C15(H15A,H15B,H15C), C16(H16A,H16B,H16C), C18(H18A,H18B,H18C), C20(H20A,
 H20B,H20C), C31(H31A,H31B,H31C), C32(H32A,H32B,H32C), C33(H33A,H33B,H33C),
 C34(H34A,H34B,H34C), C35(H35A,H35B,H35C), C36(H36A,H36B,H36C), C38(H38A,H38B,
 H38C), C40(H40A,H40B,H40C)
2.c Aromatic/amide H refined with riding coordinates:
 C3(H3), C4(H4), C5(H5), C25(H25), C23(H23), C24(H24)
;

loop_
_space_group_symop_operation_xyz
'x, y, z'
'-x, -y, z+1/2'
'x+1/2, -y+1/2, z'
'-x+1/2, y+1/2, z+1/2'

loop_
_atom_site_label
_atom_site_type_symbol
_atom_site_fract_x
_atom_site_fract_y
_atom_site_fract_z
_atom_site_U_iso_or_equiv
_atom_site_adp_type
_atom_site_occupancy
_atom_site_site_symmetry_order
_atom_site_calc_flag
_atom_site_refinement_flags_posn
C1 C 0.0877(6) 0.9402(16) 0.2819(4) 0.045(3) Uani 1 1 d .
C2 C 0.0155(6) 0.9563(18) 0.2964(5) 0.045(3) Uani 1 1 d .
C3 C -0.0347(7) 1.040(2) 0.2695(6) 0.063(4) Uani 1 1 d .
H3 H -0.0823 1.0553 0.2783 0.075 Uiso 1 1 calc R
C4 C -0.0115(9) 1.097(2) 0.2296(6) 0.073(5) Uani 1 1 d .
H4 H -0.0445 1.1509 0.2115 0.087 Uiso 1 1 calc R
C5 C 0.0592(8) 1.078(2) 0.2155(5) 0.067(4) Uani 1 1 d .
H5 H 0.0732 1.1195 0.1887 0.080 Uiso 1 1 calc R
C6 C 0.1087(7) 0.9960(19) 0.2415(5) 0.053(3) Uani 1 1 d .
C7 C -0.0029(7) 0.885(2) 0.3398(5) 0.055(4) Uani 1 1 d .
H7A H -0.0482 0.8236 0.3383 0.066 Uiso 1 1 calc R
H7B H -0.0079 0.9749 0.3608 0.066 Uiso 1 1 calc R
C8 C 0.1850(8) 0.965(2) 0.2281(4) 0.058(4) Uani 1 1 d .
H8A H 0.1882 0.8573 0.2131 0.069 Uiso 1 1 calc R
H8B H 0.2007 1.0526 0.2084 0.069 Uiso 1 1 calc R
C9 C 0.0688(7) 0.767(2) 0.4158(5) 0.051(4) Uani 1 1 d .
C10 C 0.0435(8) 0.5256(18) 0.3382(5) 0.057(4) Uani 1 1 d .
C11 C 0.1089(12) 0.934(3) 0.4247(7) 0.114(10) Uani 1 1 d .
H11A H 0.1571 0.9270 0.4133 0.171 Uiso 1 1 calc R
H11B H 0.1109 0.9536 0.4553 0.171 Uiso 1 1 calc R
H11C H 0.0836 1.0253 0.4109 0.171 Uiso 1 1 calc R
C12 C -0.0077(10) 0.774(2) 0.4350(7) 0.069(5) Uani 1 1 d .
H12A H -0.0323 0.6703 0.4291 0.103 Uiso 1 1 calc R
H12B H -0.0338 0.8663 0.4222 0.103 Uiso 1 1 calc R
H12C H -0.0046 0.7909 0.4657 0.103 Uiso 1 1 calc R
C13 C 0.1143(11) 0.626(4) 0.4389(6) 0.102(8) Uani 1 1 d .
H13A H 0.1619 0.6219 0.4267 0.153 Uiso 1 1 calc R
H13B H 0.0910 0.5184 0.4349 0.153 Uiso 1 1 calc R
H13C H 0.1176 0.6499 0.4693 0.153 Uiso 1 1 calc R
C14 C -0.0229(8) 0.458(2) 0.3626(6) 0.071(5) Uani 1 1 d .
H14A H -0.0629 0.5336 0.3583 0.106 Uiso 1 1 calc R
H14B H -0.0120 0.4507 0.3929 0.106 Uiso 1 1 calc R
H14C H -0.0352 0.3484 0.3517 0.106 Uiso 1 1 calc R
C15 C 0.0217(12) 0.539(3) 0.2905(8) 0.095(7) Uani 1 1 d .
H15A H 0.0617 0.5819 0.2740 0.143 Uiso 1 1 calc R
H15B H -0.0187 0.6146 0.2877 0.143 Uiso 1 1 calc R
H15C H 0.0084 0.4297 0.2798 0.143 Uiso 1 1 calc R
C16 C 0.1058(10) 0.406(2) 0.3430(9) 0.107(8) Uani 1 1 d .
H16A H 0.1472 0.4508 0.3282 0.160 Uiso 1 1 calc R
H16B H 0.0931 0.2988 0.3309 0.160 Uiso 1 1 calc R
H16C H 0.1170 0.3928 0.3732 0.160 Uiso 1 1 calc R
C17 C 0.2438(8) 1.143(2) 0.2811(6) 0.066(4) Uani 1 1 d .
H17A H 0.2713 1.2005 0.2589 0.079 Uiso 1 1 calc R
H17B H 0.1968 1.1968 0.2825 0.079 Uiso 1 1 calc R
C18 C 0.2797(11) 1.171(2) 0.3218(8) 0.094(7) Uani 1 1 d .
H18A H 0.2832 1.2901 0.3272 0.141 Uiso 1 1 calc R
H18B H 0.3273 1.1229 0.3208 0.141 Uiso 1 1 calc R
H18C H 0.2524 1.1188 0.3446 0.141 Uiso 1 1 calc R
C19 C 0.3021(8) 0.881(3) 0.2552(5) 0.074(5) Uani 1 1 d .
H19A H 0.3240 0.9448 0.2319 0.089 Uiso 1 1 calc R
H19B H 0.3341 0.8887 0.2800 0.089 Uiso 1 1 calc R
C20 C 0.2982(14) 0.707(4) 0.2422(12) 0.123(10) Uani 1 1 d .
H20A H 0.3456 0.6675 0.2347 0.185 Uiso 1 1 calc R
H20B H 0.2668 0.6968 0.2176 0.185 Uiso 1 1 calc R
H20C H 0.2794 0.6405 0.2656 0.185 Uiso 1 1 calc R
C25 C 0.1889(9) 0.412(2) 0.1754(6) 0.077(5) Uani 1 1 d .
H25 H 0.1756 0.3691 0.2022 0.092 Uiso 1 1 calc R
C26 C 0.1380(7) 0.4901(18) 0.1497(4) 0.053(3) Uani 1 1 d .
C27 C 0.2499(7) 0.611(2) 0.0521(5) 0.051(3) Uani 1 1 d .
H27A H 0.2568 0.5209 0.0312 0.062 Uiso 1 1 calc R
H27B H 0.2944 0.6748 0.0543 0.062 Uiso 1 1 calc R
C28 C 0.0611(8) 0.523(2) 0.1623(4) 0.058(4) Uani 1 1 d .
H28A H 0.0579 0.6305 0.1771 0.070 Uiso 1 1 calc R
H28B H 0.0448 0.4355 0.1819 0.070 Uiso 1 1 calc R
C29 C 0.2013(7) 0.9672(18) 0.0530(5) 0.053(3) Uani 1 1 d .
C30 C 0.1744(7) 0.723(2) -0.0251(6) 0.053(4) Uani 1 1 d .
C31 C 0.2177(11) 0.956(3) 0.1020(6) 0.083(6) Uani 1 1 d .
H31A H 0.2580 0.8821 0.1066 0.125 Uiso 1 1 calc R
H31B H 0.1761 0.9133 0.1169 0.125 Uiso 1 1 calc R
H31C H 0.2292 1.0666 0.1128 0.125 Uiso 1 1 calc R
C32 C 0.2656(8) 1.040(2) 0.0302(7) 0.071(5) Uani 1 1 d .
H32A H 0.3056 0.9638 0.0324 0.107 Uiso 1 1 calc R
H32B H 0.2783 1.1461 0.0434 0.107 Uiso 1 1 calc R
H32C H 0.2541 1.0585 0.0003 0.107 Uiso 1 1 calc R
C33 C 0.1379(8) 1.086(2) 0.0476(8) 0.088(6) Uani 1 1 d .
H33A H 0.0965 1.0403 0.0623 0.132 Uiso 1 1 calc R
H33B H 0.1271 1.0984 0.0174 0.132 Uiso 1 1 calc R
H33C H 0.1498 1.1938 0.0597 0.132 Uiso 1 1 calc R
C34 C 0.2508(9) 0.730(3) -0.0441(6) 0.071(5) Uani 1 1 d .
H34A H 0.2709 0.8402 -0.0394 0.106 Uiso 1 1 calc R
H34B H 0.2487 0.7074 -0.0746 0.106 Uiso 1 1 calc R
H34C H 0.2806 0.6469 -0.0302 0.106 Uiso 1 1 calc R
C35 C 0.1321(9) 0.860(3) -0.0483(6) 0.081(5) Uani 1 1 d .
H35A H 0.1532 0.9676 -0.0421 0.121 Uiso 1 1 calc R
H35B H 0.0828 0.8582 -0.0386 0.121 Uiso 1 1 calc R
H35C H 0.1336 0.8394 -0.0789 0.121 Uiso 1 1 calc R
C36 C 0.1436(10) 0.550(2) -0.0336(5) 0.075(5) Uani 1 1 d .
H36A H 0.1715 0.4671 -0.0184 0.113 Uiso 1 1 calc R
H36B H 0.1452 0.5271 -0.0641 0.113 Uiso 1 1 calc R
H36C H 0.0944 0.5463 -0.0238 0.113 Uiso 1 1 calc R
C37 C -0.0587(9) 0.599(2) 0.1342(7) 0.078(5) Uani 1 1 d .
H37A H -0.0818 0.5273 0.1556 0.093 Uiso 1 1 calc R
H37B H -0.0890 0.5996 0.1086 0.093 Uiso 1 1 calc R
C38 C -0.0534(14) 0.776(3) 0.1519(9) 0.107(8) Uani 1 1 d .
H38A H -0.1011 0.8180 0.1581 0.160 Uiso 1 1 calc R
H38B H -0.0307 0.8478 0.1308 0.160 Uiso 1 1 calc R
H38C H -0.0252 0.7757 0.1779 0.160 Uiso 1 1 calc R
C39 C 0.0043(8) 0.3414(18) 0.1108(5) 0.059(4) Uani 1 1 d .
H39A H -0.0236 0.2855 0.1332 0.071 Uiso 1 1 calc R
H39B H 0.0515 0.2883 0.1098 0.071 Uiso 1 1 calc R
C40 C -0.0333(9) 0.316(2) 0.0674(7) 0.071(4) Uani 1 1 d .
H40A H -0.0379 0.1974 0.0616 0.107 Uiso 1 1 calc R
H40B H -0.0053 0.3679 0.0449 0.107 Uiso 1 1 calc R
H40C H -0.0805 0.3665 0.0683 0.107 Uiso 1 1 calc R
N1 N 0.2326(5) 0.9621(14) 0.2667(3) 0.046(2) Uani 1 1 d .
C21 C 0.1576(7) 0.5534(17) 0.1088(4) 0.045(3) Uani 1 1 d .
C22 C 0.2301(8) 0.5368(18) 0.0961(6) 0.054(4) Uani 1 1 d .
C23 C 0.2796(8) 0.456(2) 0.1218(6) 0.063(4) Uani 1 1 d .
H23 H 0.3269 0.4407 0.1122 0.075 Uiso 1 1 calc R
C24 C 0.2592(9) 0.397(2) 0.1615(6) 0.077(5) Uani 1 1 d .
H24 H 0.2933 0.3454 0.1793 0.093 Uiso 1 1 calc R
N2 N 0.0136(5) 0.5256(14) 0.1228(3) 0.047(2) Uani 1 1 d .
P2 P 0.17523(16) 0.7493(4) 0.03497(15) 0.0391(9) Uani 1 1 d .
Pd2 Pd 0.07994(4) 0.65243(11) 0.07304(3) 0.0385(2) Uani 1 1 d .
I2 I -0.03243(4) 0.78151(15) 0.02724(4) 0.0672(4) Uani 1 1 d .
P1 P 0.07073(16) 0.7416(4) 0.35576(14) 0.0348(8) Uani 1 1 d .
Pd1 Pd 0.16654(4) 0.83414(11) 0.31724(3) 0.0363(2) Uani 1 1 d .
I1 I 0.27824(5) 0.69833(14) 0.36249(4) 0.0639(3) Uani 1 1 d .

loop_
_atom_site_aniso_label
_atom_site_aniso_U_11
_atom_site_aniso_U_22
_atom_site_aniso_U_33
_atom_site_aniso_U_23
_atom_site_aniso_U_13
_atom_site_aniso_U_12
C1 0.043(6) 0.042(6) 0.051(8) 0.008(6) -0.010(5) -0.002(5)
C2 0.024(5) 0.059(8) 0.050(8) 0.000(6) -0.003(5) 0.004(5)
C3 0.034(6) 0.057(8) 0.096(12) 0.017(9) -0.016(7) -0.002(6)
C4 0.063(9) 0.070(10) 0.085(12) 0.028(10) -0.023(8) 0.001(8)
C5 0.067(9) 0.073(10) 0.061(10) 0.027(8) -0.017(7) -0.005(8)
C6 0.045(6) 0.061(8) 0.053(8) 0.008(7) -0.009(6) -0.007(6)
C7 0.039(6) 0.073(10) 0.052(8) 0.006(7) 0.005(6) 0.009(7)
C8 0.064(8) 0.066(9) 0.043(8) 0.004(7) 0.002(6) -0.002(7)
C9 0.041(7) 0.088(11) 0.026(7) -0.004(6) 0.005(5) -0.005(7)
C10 0.055(8) 0.048(7) 0.069(9) -0.004(7) 0.014(7) -0.009(6)
C11 0.104(14) 0.15(2) 0.087(14) -0.073(15) 0.042(12) -0.063(15)
C12 0.060(9) 0.070(10) 0.076(13) -0.016(9) 0.022(9) 0.001(8)
C13 0.079(12) 0.17(2) 0.056(11) 0.035(13) 0.006(9) 0.027(14)
C14 0.052(8) 0.071(10) 0.090(12) -0.005(10) 0.010(8) -0.034(7)
C15 0.104(15) 0.089(14) 0.093(16) -0.029(12) 0.000(12) -0.034(12)
C16 0.071(10) 0.042(8) 0.21(3) -0.020(12) 0.044(14) -0.008(8)
C17 0.053(8) 0.060(9) 0.085(11) 0.004(8) 0.001(8) -0.010(7)
C18 0.086(13) 0.071(11) 0.126(18) -0.014(12) -0.046(12) 0.003(10)
C19 0.055(8) 0.113(15) 0.054(9) 0.003(9) 0.031(7) 0.018(9)
C20 0.087(15) 0.14(2) 0.15(3) -0.008(19) -0.002(16) 0.058(16)
C25 0.063(9) 0.086(12) 0.082(12) 0.035(10) -0.031(8) -0.011(9)
C26 0.051(7) 0.057(8) 0.051(7) 0.013(6) -0.012(6) -0.004(6)
C27 0.036(6) 0.067(9) 0.052(7) 0.001(7) -0.004(5) 0.001(7)
C28 0.055(7) 0.076(10) 0.043(8) 0.010(7) 0.006(6) -0.003(7)
C29 0.043(6) 0.048(7) 0.068(9) -0.006(7) 0.006(6) -0.005(6)
C30 0.040(7) 0.064(9) 0.054(11) -0.005(7) 0.013(6) -0.005(6)
C31 0.102(14) 0.088(13) 0.060(10) -0.033(9) 0.017(9) -0.052(11)
C32 0.055(8) 0.056(9) 0.103(13) -0.006(10) 0.021(9) -0.020(7)
C33 0.053(8) 0.050(8) 0.161(19) -0.028(11) 0.009(10) 0.005(8)
C34 0.048(8) 0.125(15) 0.040(9) -0.008(8) 0.023(7) -0.005(9)
C35 0.067(10) 0.105(15) 0.070(11) 0.028(10) 0.000(9) 0.012(10)
C36 0.092(12) 0.080(12) 0.054(9) -0.015(9) -0.008(8) -0.010(10)
C37 0.052(8) 0.080(12) 0.101(14) -0.001(11) 0.013(8) 0.007(9)
C38 0.132(18) 0.104(16) 0.085(16) -0.007(12) 0.050(15) 0.031(15)
C39 0.057(8) 0.053(8) 0.068(10) 0.014(7) 0.003(7) -0.001(7)
C40 0.068(10) 0.057(9) 0.088(13) -0.002(9) -0.008(9) -0.009(7)
N1 0.042(5) 0.051(6) 0.044(6) -0.003(5) 0.013(4) -0.007(5)
C21 0.049(6) 0.044(7) 0.043(7) 0.000(6) -0.005(5) -0.008(6)
C22 0.048(7) 0.045(7) 0.068(10) 0.013(7) -0.013(7) 0.001(6)
C23 0.049(7) 0.062(9) 0.077(11) 0.005(8) -0.021(7) 0.003(7)
C24 0.061(9) 0.090(12) 0.080(11) 0.027(10) -0.037(8) -0.011(9)
N2 0.042(5) 0.051(6) 0.047(6) 0.003(5) 0.005(4) -0.005(5)
P2 0.0297(14) 0.0400(17) 0.048(3) -0.0022(13) -0.0004(15) 0.0007(11)
Pd2 0.0274(4) 0.0417(5) 0.0464(5) 0.0043(4) -0.0009(3) -0.0003(3)
I2 0.0335(4) 0.0781(7) 0.0900(9) 0.0333(7) -0.0082(5) 0.0018(4)
P1 0.0270(14) 0.0388(15) 0.038(2) -0.0007(12) 0.0012(14) 0.0007(11)
Pd1 0.0271(4) 0.0418(4) 0.0400(4) 0.0016(4) 0.0008(3) 0.0008(3)
I1 0.0337(4) 0.0731(6) 0.0851(8) 0.0217(7) -0.0067(4) 0.0061(4)

loop_
_atom_type_symbol
_atom_type_description
_atom_type_scat_dispersion_real
_atom_type_scat_dispersion_imag
_atom_type_scat_source
C C 0.0033 0.0016 'International Tables Vol C Tables 4.2.6.8 and 6.1.1.4'
H H 0.0000 0.0000 'International Tables Vol C Tables 4.2.6.8 and 6.1.1.4'
N N 0.0061 0.0033 'International Tables Vol C Tables 4.2.6.8 and 6.1.1.4'
P P 0.1023 0.0942 'International Tables Vol C Tables 4.2.6.8 and 6.1.1.4'
Pd Pd -0.9988 1.0072 'International Tables Vol C Tables 4.2.6.8 and 6.1.1.4'
I I -0.4742 1.8119 'International Tables Vol C Tables 4.2.6.8 and 6.1.1.4'

loop_
_geom_angle_atom_site_label_1
_geom_angle_atom_site_label_2
_geom_angle_atom_site_label_3
_geom_angle
C2 C1 Pd1 123.4(10)
C6 C1 C2 121.6(12)
C6 C1 Pd1 115.0(9)
C1 C2 C7 117.7(11)
C3 C2 C1 118.4(13)
C3 C2 C7 123.9(12)
C2 C3 H3 120.8
C4 C3 C2 118.4(13)
C4 C3 H3 120.8
C3 C4 H4 118.8
C3 C4 C5 122.4(14)
C5 C4 H4 118.8
C4 C5 H5 120.2
C6 C5 C4 119.7(14)
C6 C5 H5 120.2
C1 C6 C8 117.6(12)
C5 C6 C1 119.4(13)
C5 C6 C8 123.0(13)
C2 C7 H7A 110.1
C2 C7 H7B 110.1
C2 C7 P1 107.9(9)
H7A C7 H7B 108.4
P1 C7 H7A 110.1
P1 C7 H7B 110.1
C6 C8 H8A 109.7
C6 C8 H8B 109.7
H8A C8 H8B 108.2
N1 C8 C6 109.9(11)
N1 C8 H8A 109.7
N1 C8 H8B 109.7
C11 C9 C13 105.9(17)
C11 C9 P1 105.1(12)
C12 C9 C11 110.2(15)
C12 C9 C13 110.1(14)
C12 C9 P1 113.9(12)
C13 C9 P1 111.2(12)
C14 C10 P1 113.0(10)
C15 C10 C14 106.6(14)
C15 C10 P1 106.7(12)
C16 C10 C14 110.3(14)
C16 C10 C15 110.1(16)
C16 C10 P1 110.0(11)
C9 C11 H11A 109.5
C9 C11 H11B 109.5
C9 C11 H11C 109.5
H11A C11 H11B 109.5
H11A C11 H11C 109.5
H11B C11 H11C 109.5
C9 C12 H12A 109.5
C9 C12 H12B 109.5
C9 C12 H12C 109.5
H12A C12 H12B 109.5
H12A C12 H12C 109.5
H12B C12 H12C 109.5
C9 C13 H13A 109.5
C9 C13 H13B 109.5
C9 C13 H13C 109.5
H13A C13 H13B 109.5
H13A C13 H13C 109.5
H13B C13 H13C 109.5
C10 C14 H14A 109.5
C10 C14 H14B 109.5
C10 C14 H14C 109.5
H14A C14 H14B 109.5
H14A C14 H14C 109.5
H14B C14 H14C 109.5
C10 C15 H15A 109.5
C10 C15 H15B 109.5
C10 C15 H15C 109.5
H15A C15 H15B 109.5
H15A C15 H15C 109.5
H15B C15 H15C 109.5
C10 C16 H16A 109.5
C10 C16 H16B 109.5
C10 C16 H16C 109.5
H16A C16 H16B 109.5
H16A C16 H16C 109.5
H16B C16 H16C 109.5
H17A C17 H17B 107.2
C18 C17 H17A 107.9
C18 C17 H17B 107.9
C18 C17 N1 117.8(15)
N1 C17 H17A 107.9
N1 C17 H17B 107.9
C17 C18 H18A 109.5
C17 C18 H18B 109.5
C17 C18 H18C 109.5
H18A C18 H18B 109.5
H18A C18 H18C 109.5
H18B C18 H18C 109.5
H19A C19 H19B 107.4
C20 C19 H19A 108.3
C20 C19 H19B 108.3
C20 C19 N1 116.1(16)
N1 C19 H19A 108.3
N1 C19 H19B 108.3
C19 C20 H20A 109.5
C19 C20 H20B 109.5
C19 C20 H20C 109.5
H20A C20 H20B 109.5
H20A C20 H20C 109.5
H20B C20 H20C 109.5
C26 C25 H25 119.8
C24 C25 H25 119.8
C24 C25 C26 120.3(16)
C25 C26 C28 125.2(14)
C25 C26 C21 120.2(14)
C21 C26 C28 114.6(11)
H27A C27 H27B 108.4
C22 C27 H27A 110.1
C22 C27 H27B 110.1
C22 C27 P2 107.9(9)
P2 C27 H27A 110.1
P2 C27 H27B 110.1
C26 C28 H28A 109.6
C26 C28 H28B 109.6
C26 C28 N2 110.3(11)
H28A C28 H28B 108.1
N2 C28 H28A 109.6
N2 C28 H28B 109.6
C31 C29 P2 106.8(11)
C32 C29 C31 108.9(14)
C32 C29 C33 108.9(14)
C32 C29 P2 114.9(10)
C33 C29 C31 107.1(15)
C33 C29 P2 109.9(10)
C34 C30 P2 111.7(12)
C35 C30 C34 105.5(14)
C35 C30 P2 113.2(12)
C36 C30 C34 108.4(15)
C36 C30 C35 111.8(15)
C36 C30 P2 106.2(12)
C29 C31 H31A 109.5
C29 C31 H31B 109.5
C29 C31 H31C 109.5
H31A C31 H31B 109.5
H31A C31 H31C 109.5
H31B C31 H31C 109.5
C29 C32 H32A 109.5
C29 C32 H32B 109.5
C29 C32 H32C 109.5
H32A C32 H32B 109.5
H32A C32 H32C 109.5
H32B C32 H32C 109.5
C29 C33 H33A 109.5
C29 C33 H33B 109.5
C29 C33 H33C 109.5
H33A C33 H33B 109.5
H33A C33 H33C 109.5
H33B C33 H33C 109.5
C30 C34 H34A 109.5
C30 C34 H34B 109.5
C30 C34 H34C 109.5
H34A C34 H34B 109.5
H34A C34 H34C 109.5
H34B C34 H34C 109.5
C30 C35 H35A 109.5
C30 C35 H35B 109.5
C30 C35 H35C 109.5
H35A C35 H35B 109.5
H35A C35 H35C 109.5
H35B C35 H35C 109.5
C30 C36 H36A 109.5
C30 C36 H36B 109.5
C30 C36 H36C 109.5
H36A C36 H36B 109.5
H36A C36 H36C 109.5
H36B C36 H36C 109.5
H37A C37 H37B 107.8
C38 C37 H37A 109.0
C38 C37 H37B 109.0
N2 C37 H37A 109.0
N2 C37 H37B 109.0
N2 C37 C38 112.8(16)
C37 C38 H38A 109.5
C37 C38 H38B 109.5
C37 C38 H38C 109.5
H38A C38 H38B 109.5
H38A C38 H38C 109.5
H38B C38 H38C 109.5
H39A C39 H39B 107.7
C40 C39 H39A 108.9
C40 C39 H39B 108.9
N2 C39 H39A 108.9
N2 C39 H39B 108.9
N2 C39 C40 113.3(12)
C39 C40 H40A 109.5
C39 C40 H40B 109.5
C39 C40 H40C 109.5
H40A C40 H40B 109.5
H40A C40 H40C 109.5
H40B C40 H40C 109.5
C8 N1 C17 107.8(12)
C8 N1 Pd1 104.1(7)
C17 N1 Pd1 107.4(9)
C19 N1 C8 109.2(11)
C19 N1 C17 111.3(12)
C19 N1 Pd1 116.5(10)
C26 C21 Pd2 117.3(9)
C22 C21 C26 117.6(12)
C22 C21 Pd2 125.1(10)
C21 C22 C27 116.2(12)
C23 C22 C27 122.4(14)
C23 C22 C21 121.3(15)
C22 C23 H23 120.1
C24 C23 C22 119.7(15)
C24 C23 H23 120.1
C25 C24 H24 119.6
C23 C24 C25 120.8(14)
C23 C24 H24 119.6
C28 N2 C39 104.6(11)
C28 N2 Pd2 104.2(8)
C37 N2 C28 109.7(12)
C37 N2 C39 109.3(11)
C37 N2 Pd2 118.9(10)
C39 N2 Pd2 109.2(8)
C27 P2 C29 105.7(7)
C27 P2 C30 103.0(7)
C27 P2 Pd2 103.4(5)
C29 P2 Pd2 111.0(5)
C30 P2 C29 113.6(7)
C30 P2 Pd2 118.3(5)
C21 Pd2 N2 80.4(5)
C21 Pd2 P2 81.9(4)
C21 Pd2 I2 176.7(4)
N2 Pd2 P2 162.3(3)
N2 Pd2 I2 96.3(3)
P2 Pd2 I2 101.41(11)
C7 P1 C9 100.7(7)
C7 P1 C10 106.7(7)
C7 P1 Pd1 103.8(5)
C9 P1 Pd1 120.2(5)
C10 P1 C9 112.6(7)
C10 P1 Pd1 110.9(5)
C1 Pd1 N1 80.0(5)
C1 Pd1 P1 81.6(4)
C1 Pd1 I1 177.1(4)
N1 Pd1 P1 161.5(3)
N1 Pd1 I1 97.1(3)
P1 Pd1 I1 101.34(10)

loop_
_geom_bond_atom_site_label_1
_geom_bond_atom_site_label_2
_geom_bond_distance
C1 C2 1.416(16)
C1 C6 1.380(19)
C1 Pd1 2.007(12)
C2 C3 1.410(18)
C2 C7 1.49(2)
C3 H3 0.9300
C3 C4 1.38(2)
C4 H4 0.9300
C4 C5 1.39(2)
C5 H5 0.9300
C5 C6 1.380(19)
C6 C8 1.491(19)
C7 H7A 0.9700
C7 H7B 0.9700
C7 P1 1.840(14)
C8 H8A 0.9700
C8 H8B 0.9700
C8 N1 1.483(17)
C9 C11 1.54(2)
C9 C12 1.53(2)
C9 C13 1.57(3)
C9 P1 1.869(16)
C10 C14 1.537(19)
C10 C15 1.53(3)
C10 C16 1.50(2)
C10 P1 1.864(14)
C11 H11A 0.9600
C11 H11B 0.9600
C11 H11C 0.9600
C12 H12A 0.9600
C12 H12B 0.9600
C12 H12C 0.9600
C13 H13A 0.9600
C13 H13B 0.9600
C13 H13C 0.9600
C14 H14A 0.9600
C14 H14B 0.9600
C14 H14C 0.9600
C15 H15A 0.9600
C15 H15B 0.9600
C15 H15C 0.9600
C16 H16A 0.9600
C16 H16B 0.9600
C16 H16C 0.9600
C17 H17A 0.9700
C17 H17B 0.9700
C17 C18 1.44(3)
C17 N1 1.52(2)
C18 H18A 0.9600
C18 H18B 0.9600
C18 H18C 0.9600
C19 H19A 0.9700
C19 H19B 0.9700
C19 C20 1.44(3)
C19 N1 1.480(17)
C20 H20A 0.9600
C20 H20B 0.9600
C20 H20C 0.9600
C25 H25 0.9300
C25 C26 1.380(19)
C25 C24 1.37(2)
C26 C28 1.498(19)
C26 C21 1.405(18)
C27 H27A 0.9700
C27 H27B 0.9700
C27 C22 1.52(2)
C27 P2 1.842(14)
C28 H28A 0.9700
C28 H28B 0.9700
C28 N2 1.504(17)
C29 C31 1.55(2)
C29 C32 1.500(19)
C29 C33 1.51(2)
C29 P2 1.876(14)
C30 C34 1.53(2)
C30 C35 1.52(2)
C30 C36 1.50(2)
C30 P2 1.868(19)
C31 H31A 0.9600
C31 H31B 0.9600
C31 H31C 0.9600
C32 H32A 0.9600
C32 H32B 0.9600
C32 H32C 0.9600
C33 H33A 0.9600
C33 H33B 0.9600
C33 H33C 0.9600
C34 H34A 0.9600
C34 H34B 0.9600
C34 H34C 0.9600
C35 H35A 0.9600
C35 H35B 0.9600
C35 H35C 0.9600
C36 H36A 0.9600
C36 H36B 0.9600
C36 H36C 0.9600
C37 H37A 0.9700
C37 H37B 0.9700
C37 C38 1.51(3)
C37 N2 1.499(19)
C38 H38A 0.9600
C38 H38B 0.9600
C38 H38C 0.9600
C39 H39A 0.9700
C39 H39B 0.9700
C39 C40 1.53(2)
C39 N2 1.516(18)
C40 H40A 0.9600
C40 H40B 0.9600
C40 H40C 0.9600
N1 Pd1 2.228(10)
C21 C22 1.405(19)
C21 Pd2 1.975(13)
C22 C23 1.372(19)
C23 H23 0.9300
C23 C24 1.37(2)
C24 H24 0.9300
N2 Pd2 2.211(10)
P2 Pd2 2.254(4)
Pd2 I2 2.7151(13)
P1 Pd1 2.258(4)
Pd1 I1 2.7173(12)
